data_1000164
loop_
_publ_author_name
'Courbion, G'
'Jacoboni, C'
'de Pape, R'

_publ_section_title
;
Ordre cationique 0.333 dans les pyrochlores: A(I) (M(I)~0.5~ Al~1.5~)
F~6~ (M= Li, Na, K, Rb)
;
_journal_coden_ASTM MRBUAC
_journal_name_full 'Materials Research Bulletin'
_journal_page_first 425
_journal_page_last 434
_journal_paper_doi 10.1016/0025-5408(74)90210-4
_journal_volume 9
_journal_year 1974
_chemical_formula_structural 'Cs Na0.5 Al1.5 F6'
_chemical_formula_sum 'Al1.5 Cs F6 Na0.5'
_chemical_name_systematic
;
Caesium sodium aluminium fluoride (1/.5/1.5/6)
;
_space_group_IT_number 166
_symmetry_cell_setting trigonal
_symmetry_space_group_name_Hall '-P 3* 2'
_symmetry_space_group_name_H-M 'R -3 m :R'
_cell_angle_alpha 57.43(10)
_cell_angle_beta 57.43
_cell_angle_gamma 57.43
_cell_formula_units_Z 2
_cell_length_a 7.310(3)
_cell_length_b 7.31
_cell_length_c 7.31
_cell_volume 259.9
_refine_ls_R_factor_all 0.11
_cod_original_sg_symbol_H-M 'R -3 m R'
_cod_original_formula_sum 'Al1.5 Cs F6 Na.5'
_cod_database_code 1000164

loop_
_symmetry_equiv_pos_as_xyz
x,y,z
y,x,z
y,z,x
x,z,y
z,x,y
z,y,x
-x,-y,-z
-y,-x,-z
-y,-z,-x
-x,-z,-y
-z,-x,-y
-z,-y,-x

loop_
_atom_site_label
_atom_site_type_symbol
_atom_site_symmetry_multiplicity
_atom_site_Wyckoff_symbol
_atom_site_fract_x
_atom_site_fract_y
_atom_site_fract_z
_atom_site_occupancy
_atom_site_attached_hydrogens
_atom_site_calc_flag
Cs1 Cs1+ 2 c 0.378 0.378 0.378 1. 0 d
Na1 Na1+ 1 a 0. 0. 0. 1. 0 d
Al1 Al3+ 3 d 0.5 0. 0. 1. 0 d
F1 F1- 6 h 0.295 0.295 0.07 1. 0 d
F2 F1- 6 h -0.102 -0.102 0.41 1. 0 d

loop_
_atom_type_symbol
_atom_type_oxidation_number
Cs1+ 1.000
Na1+ 1.000
Al3+ 3.000
F1- -1.000
